data_4509419
loop_
_publ_author_name
'Dong, Bao-xia'
'Xu, Qiang'

_publ_section_title
;
 Structural Investigation of Flexible
 1,4-Bis(1,2,4-triazol-1-ylmethyl)benzene Ligand in Keggin-Based
 Polyoxometalate Frameworks
;
_journal_issue 6
_journal_name_full 'Crystal Growth &amp; Design'
_journal_page_first 2776
_journal_paper_doi 10.1021/cg9000076
_journal_volume 9
_journal_year 2009
_chemical_formula_sum 'C36 H52 Co2 Mo12 N18 O48 Si'
_chemical_formula_weight 2802.19
_chemical_name_systematic
; 
 ? 
;
_space_group_IT_number 2
_symmetry_cell_setting triclinic
_symmetry_space_group_name_Hall '-P 1'
_symmetry_space_group_name_H-M 'P -1'
_atom_sites_solution_hydrogens geom
_atom_sites_solution_primary direct
_atom_sites_solution_secondary difmap
_audit_creation_method SHELXL-97
_cell_angle_alpha 105.82(3)
_cell_angle_beta 90.50(3)
_cell_angle_gamma 109.19(3)
_cell_formula_units_Z 1
_cell_length_a 10.190(2)
_cell_length_b 13.450(3)
_cell_length_c 14.880(3)
_cell_measurement_reflns_used 4676
_cell_measurement_temperature 293(2)
_cell_measurement_theta_max 24.0
_cell_measurement_theta_min 3.13
_cell_volume 1842.2(8)
_computing_cell_refinement 'Bruker XSCANS'
_computing_data_collection 'Bruker XSCANS'
_computing_data_reduction 'Bruker SHELXTL'
_computing_molecular_graphics 'Bruker SHELXTL'
_computing_publication_material 'Bruker SHELXTL'
_computing_structure_refinement 'SHELXL-97 (Sheldrick, 1997)'
_computing_structure_solution 'SHELXS-97 (Sheldrick, 1990)'
_diffrn_ambient_temperature 293(2)
_diffrn_measured_fraction_theta_full 0.962
_diffrn_measured_fraction_theta_max 0.962
_diffrn_measurement_device_type 'Bruker P4'
_diffrn_measurement_method '\w scans'
_diffrn_radiation_monochromator graphite
_diffrn_radiation_source 'fine-focus sealed tube'
_diffrn_radiation_type MoK\a
_diffrn_radiation_wavelength 0.71073
_diffrn_reflns_av_R_equivalents 0.0356
_diffrn_reflns_av_sigmaI/netI 0.0489
_diffrn_reflns_limit_h_max 11
_diffrn_reflns_limit_h_min -11
_diffrn_reflns_limit_k_max 15
_diffrn_reflns_limit_k_min -15
_diffrn_reflns_limit_l_max 16
_diffrn_reflns_limit_l_min -17
_diffrn_reflns_number 11721
_diffrn_reflns_theta_full 24.00
_diffrn_reflns_theta_max 24.00
_diffrn_reflns_theta_min 3.13
_diffrn_standards_decay_% none
_diffrn_standards_interval_count none
_diffrn_standards_interval_time none
_diffrn_standards_number none
_exptl_absorpt_coefficient_mu 2.534
_exptl_absorpt_correction_type none
_exptl_absorpt_process_details none
_exptl_crystal_colour red
_exptl_crystal_density_diffrn 2.511
_exptl_crystal_density_meas ?
_exptl_crystal_density_method 'not measured'
_exptl_crystal_description block
_exptl_crystal_F_000 1350
_exptl_crystal_size_max 0.28
_exptl_crystal_size_mid 0.27
_exptl_crystal_size_min 0.24
_refine_diff_density_max 1.056
_refine_diff_density_min -1.178
_refine_diff_density_rms 0.262
_refine_ls_extinction_coef 0.0005(4)
_refine_ls_extinction_expression Fc^*^=kFc[1+0.001xFc^2^\l^3^/sin(2\q)]^-1/4^
_refine_ls_extinction_method SHELXL
_refine_ls_goodness_of_fit_ref 1.082
_refine_ls_hydrogen_treatment constr
_refine_ls_matrix_type full
_refine_ls_number_parameters 552
_refine_ls_number_reflns 5784
_refine_ls_number_restraints 0
_refine_ls_restrained_S_all 1.082
_refine_ls_R_factor_all 0.1022
_refine_ls_R_factor_gt 0.0872
_refine_ls_shift/su_max 0.000
_refine_ls_shift/su_mean 0.000
_refine_ls_structure_factor_coef Fsqd
_refine_ls_weighting_details 'calc w=1/[\s^2^(Fo^2^)+(0.0715P)^2^+116.4590P] where P=(Fo^2^+2Fc^2^)/3'
_refine_ls_weighting_scheme calc
_refine_ls_wR_factor_gt 0.2246
_refine_ls_wR_factor_ref 0.2378
_reflns_number_gt 4676
_reflns_number_total 5565
_reflns_threshold_expression >2sigma(I)
_cod_data_source_file cg9000076sup1.cif
_cod_data_source_block 7
_cod_depositor_comments
;
The following automatic conversions were performed:

'_symmetry_cell_setting' value 'Triclinic' changed to 'triclinic'
according to /home/saulius/struct/CIF-dictionaries/cif_core.dic
dictionary named 'cif_core.dic' version 2.4.2 from 2011-04-26.

Automatic conversion script
Id: cif_fix_values 1891 2012-01-12 08:04:46Z andrius 

The following automatic conversions were performed:

'_exptl_crystal_density_meas' value 'none' was changed to '?' - the
value is perceived as not measured.

Automatic conversion script
Id: cif_fix_values 3008 2015-01-20 13:52:24Z robertas 
;
_cod_original_sg_symbol_H-M P-1
_cod_database_code 4509419

loop_
_symmetry_equiv_pos_as_xyz
'x, y, z'
'-x, -y, -z'

loop_
_atom_site_label
_atom_site_type_symbol
_atom_site_fract_x
_atom_site_fract_y
_atom_site_fract_z
_atom_site_U_iso_or_equiv
_atom_site_adp_type
_atom_site_occupancy
_atom_site_symmetry_multiplicity
_atom_site_calc_flag
_atom_site_refinement_flags
Mo1 Mo 0.52480(19) 0.11938(14) 0.24455(11) 0.0310(5) Uani 1 1 d .
Mo2 Mo 0.38517(19) 0.22236(14) 0.08572(12) 0.0330(5) Uani 1 1 d .
Mo3 Mo 0.19324(19) -0.03657(15) 0.11534(12) 0.0336(5) Uani 1 1 d .
Mo4 Mo 0.58940(19) -0.12852(15) 0.15753(13) 0.0362(5) Uani 1 1 d .
Mo5 Mo 0.2826(2) -0.26677(14) -0.00500(12) 0.0377(5) Uani 1 1 d .
Mo6 Mo 0.17130(19) -0.11678(15) -0.13219(13) 0.0386(5) Uani 1 1 d .
Co1 Co 0.3553(3) 0.4902(2) 0.24255(18) 0.0294(6) Uani 1 1 d .
Si1 Si 0.5000 0.0000 0.0000 0.0286(16) Uani 1 2 d S
N1 N 0.2963(17) 0.4007(13) 0.3424(11) 0.034(4) Uani 1 1 d .
N2 N 0.2389(19) 0.2660(14) 0.4064(12) 0.039(4) Uani 1 1 d .
N3 N 0.295(2) 0.3628(15) 0.4804(13) 0.053(5) Uani 1 1 d .
N4 N 0.360(2) 0.8123(14) 0.3749(12) 0.040(4) Uani 1 1 d .
N5 N 0.464(2) 0.8161(16) 0.4344(12) 0.055(5) Uani 1 1 d .
N6 N 0.372(2) 0.6481(14) 0.3267(12) 0.043(4) Uani 1 1 d .
N7 N 0.5710(16) 0.5185(13) 0.2795(11) 0.032(4) Uani 1 1 d .
N8 N 0.7996(19) 0.5740(16) 0.2691(14) 0.050(5) Uani 1 1 d .
N9 N 0.7569(16) 0.4812(12) 0.2995(11) 0.031(4) Uani 1 1 d .
O1W O 0.412(2) 0.5571(13) 0.1308(11) 0.062(5) Uani 1 1 d .
O1 O 0.583(3) 0.024(2) 0.1011(17) 0.032(6) Uani 0.50 1 d P
O2W O 0.1461(16) 0.4435(13) 0.1836(12) 0.054(4) Uani 1 1 d .
O2 O 0.500(2) -0.1194(19) 0.0103(16) 0.024(5) Uiso 0.50 1 d P
O3 O 0.332(2) -0.0782(17) -0.0031(16) 0.022(5) Uani 0.50 1 d P
O3W O 0.0404(19) 0.6012(18) 0.1655(14) 0.078(6) Uani 1 1 d .
O4 O 0.426(3) 0.0559(19) 0.0832(17) 0.027(5) Uani 0.50 1 d P
O4W O 0.121(3) 0.316(3) -0.021(2) 0.065(10) Uani 0.50 1 d P
O5 O 0.182(3) -0.2482(17) -0.0955(12) 0.103(9) Uani 1 1 d .
O5W O 0.643(4) 0.551(3) 0.050(2) 0.061(10) Uani 0.50 1 d P
O6 O 0.0502(17) -0.0484(16) 0.1654(13) 0.063(5) Uani 1 1 d .
O7 O 0.7680(19) -0.0157(14) 0.1567(18) 0.089(8) Uani 1 1 d .
O8 O 0.3457(18) 0.206(2) -0.0368(12) 0.089(7) Uani 1 1 d .
O9 O 0.5807(18) 0.300(2) 0.0749(11) 0.099(9) Uani 1 1 d .
O10 O 0.5312(19) 0.1693(12) 0.3591(10) 0.056(5) Uani 1 1 d .
O11 O 0.4764(19) 0.2193(14) 0.2026(15) 0.084(7) Uani 1 1 d .
O12 O 0.194(3) -0.1766(16) 0.0909(12) 0.118(11) Uani 1 1 d .
O13 O 0.6424(18) -0.1895(13) 0.2269(10) 0.050(4) Uani 1 1 d .
O14 O 0.234(2) 0.1121(14) 0.0988(14) 0.072(6) Uani 1 1 d .
O15 O 0.0178(16) -0.1860(12) -0.1988(11) 0.052(4) Uani 1 1 d .
O16 O 0.1792(19) -0.3907(13) 0.0020(13) 0.061(5) Uani 1 1 d .
O17 O 0.4153(18) -0.227(2) 0.1100(11) 0.100(9) Uani 1 1 d .
O18 O 0.711(2) 0.1646(13) 0.228(2) 0.104(10) Uani 1 1 d .
O19 O 0.121(3) -0.0732(16) -0.0169(11) 0.097(9) Uani 1 1 d .
O20 O 0.3452(16) 0.3361(11) 0.1392(11) 0.049(4) Uani 1 1 d .
O21 O 0.539(2) -0.0258(13) 0.2421(18) 0.090(8) Uani 1 1 d .
O22 O 0.3213(19) 0.0244(14) 0.2154(16) 0.085(7) Uani 1 1 d .
C1 C 0.2390(19) 0.2940(15) 0.3264(13) 0.035(5) Uani 1 1 d .
H1A H 0.2032 0.2443 0.2675 0.042 Uiso 1 1 calc R
C2 C 0.322(3) 0.4369(16) 0.4380(16) 0.047(6) Uani 1 1 d .
H2A H 0.3562 0.5115 0.4706 0.056 Uiso 1 1 calc R
C3 C 0.189(2) 0.1574(16) 0.4177(17) 0.047(6) Uani 1 1 d .
H3A H 0.2623 0.1463 0.4514 0.056 Uiso 1 1 calc R
H3B H 0.1655 0.1032 0.3563 0.056 Uiso 1 1 calc R
C4 C 0.062(2) 0.1407(14) 0.4705(13) 0.031(4) Uani 1 1 d .
C5 C -0.071(3) 0.1085(18) 0.4189(17) 0.051(6) Uani 1 1 d .
H5A H -0.0776 0.0973 0.3543 0.062 Uiso 1 1 calc R
C6 C -0.194(3) 0.094(2) 0.4672(17) 0.053(6) Uani 1 1 d .
H6A H -0.2813 0.0761 0.4348 0.063 Uiso 1 1 calc R
C7 C -0.182(2) 0.1056(16) 0.5631(14) 0.035(5) Uani 1 1 d .
C8 C -0.046(3) 0.1421(18) 0.6109(15) 0.060(8) Uani 1 1 d .
H8A H -0.0353 0.1581 0.6760 0.072 Uiso 1 1 calc R
C9 C 0.065(2) 0.1538(17) 0.5652(16) 0.042(5) Uani 1 1 d .
H9A H 0.1513 0.1720 0.5992 0.051 Uiso 1 1 calc R
C11 C 0.308(2) 0.7139(18) 0.3122(15) 0.043(5) Uani 1 1 d .
H11A H 0.2370 0.6943 0.2645 0.051 Uiso 1 1 calc R
C12 C 0.469(3) 0.7156(17) 0.3986(14) 0.048(6) Uani 1 1 d .
H12A H 0.5363 0.6932 0.4218 0.058 Uiso 1 1 calc R
C13 C 0.625(2) 0.4526(15) 0.3047(13) 0.029(4) Uani 1 1 d .
H13A H 0.5741 0.3922 0.3239 0.035 Uiso 1 1 calc R
C14 C 0.680(3) 0.5899(19) 0.2594(16) 0.051(6) Uani 1 1 d .
H14A H 0.6731 0.6482 0.2396 0.061 Uiso 1 1 calc R
C15 C 0.857(2) 0.4275(18) 0.3108(16) 0.045(6) Uani 1 1 d .
H15A H 0.9280 0.4423 0.2683 0.054 Uiso 1 1 calc R
H15B H 0.8091 0.3486 0.2933 0.054 Uiso 1 1 calc R
C16 C 0.929(2) 0.4660(17) 0.4114(15) 0.039(5) Uani 1 1 d .
C17 C 0.917(2) 0.3921(17) 0.4584(17) 0.049(6) Uani 1 1 d .
H17A H 0.8642 0.3186 0.4297 0.059 Uiso 1 1 calc R
C18 C 1.016(3) 0.5766(19) 0.4490(18) 0.064(8) Uani 1 1 d .
H18A H 1.0296 0.6269 0.4148 0.076 Uiso 1 1 calc R
C10 C -0.311(3) 0.0939(19) 0.6125(18) 0.049(6) Uani 1 1 d .
H10A H -0.3848 0.0272 0.5769 0.058 Uiso 1 1 calc R
H10B H -0.2922 0.0859 0.6737 0.058 Uiso 1 1 calc R

loop_
_atom_site_aniso_label
_atom_site_aniso_U_11
_atom_site_aniso_U_22
_atom_site_aniso_U_33
_atom_site_aniso_U_23
_atom_site_aniso_U_13
_atom_site_aniso_U_12
Mo1 0.0462(11) 0.0276(9) 0.0213(9) 0.0057(6) 0.0097(7) 0.0164(8)
Mo2 0.0408(11) 0.0305(9) 0.0338(10) 0.0019(7) 0.0051(7) 0.0262(8)
Mo3 0.0349(10) 0.0444(11) 0.0347(10) 0.0189(8) 0.0161(7) 0.0245(8)
Mo4 0.0404(11) 0.0473(11) 0.0400(10) 0.0306(9) 0.0096(8) 0.0249(9)
Mo5 0.0516(12) 0.0221(9) 0.0346(10) 0.0118(7) 0.0055(8) 0.0038(8)
Mo6 0.0298(10) 0.0333(10) 0.0490(11) 0.0015(8) -0.0103(8) 0.0149(8)
Co1 0.0306(15) 0.0266(14) 0.0340(14) 0.0084(11) 0.0041(11) 0.0141(11)
Si1 0.030(4) 0.025(4) 0.036(4) 0.012(3) 0.006(3) 0.012(3)
N1 0.039(10) 0.035(10) 0.028(9) 0.003(7) -0.007(7) 0.019(8)
N2 0.044(11) 0.042(10) 0.037(10) 0.008(8) 0.017(8) 0.024(9)
N3 0.071(14) 0.037(11) 0.039(11) 0.010(9) -0.007(9) 0.006(10)
N4 0.053(12) 0.032(10) 0.042(10) 0.016(8) 0.018(9) 0.018(9)
N5 0.081(16) 0.051(12) 0.031(10) 0.000(9) -0.006(10) 0.032(11)
N6 0.069(13) 0.032(10) 0.036(10) 0.003(8) 0.008(9) 0.035(9)
N7 0.027(9) 0.033(9) 0.044(10) 0.017(7) 0.010(7) 0.017(8)
N8 0.032(10) 0.054(12) 0.070(13) 0.037(10) 0.012(9) 0.008(9)
N9 0.022(9) 0.026(8) 0.047(10) 0.013(7) 0.002(7) 0.008(7)
O1W 0.108(15) 0.043(9) 0.049(10) 0.024(8) 0.005(9) 0.038(10)
O1 0.034(15) 0.042(16) 0.029(14) 0.019(12) 0.009(11) 0.016(13)
O2W 0.034(9) 0.058(10) 0.072(11) 0.013(8) 0.017(8) 0.022(8)
O3 0.013(12) 0.010(11) 0.033(13) -0.001(9) 0.012(10) -0.004(9)
O3W 0.047(11) 0.109(17) 0.081(13) 0.040(12) 0.023(10) 0.019(11)
O4 0.031(14) 0.028(13) 0.030(14) 0.011(11) 0.005(11) 0.018(12)
O4W 0.05(2) 0.09(3) 0.07(2) 0.012(19) -0.013(17) 0.039(19)
O5 0.23(3) 0.082(14) 0.043(10) 0.014(9) 0.016(13) 0.122(18)
O5W 0.10(3) 0.07(2) 0.027(16) 0.005(15) -0.007(16) 0.05(2)
O6 0.039(10) 0.095(14) 0.089(13) 0.057(11) 0.027(9) 0.040(10)
O7 0.053(12) 0.043(10) 0.18(2) 0.029(12) 0.081(13) 0.029(9)
O8 0.039(10) 0.17(2) 0.036(10) 0.016(11) 0.013(8) 0.017(12)
O9 0.042(11) 0.20(3) 0.022(9) -0.002(11) 0.002(7) 0.025(13)
O10 0.084(13) 0.043(9) 0.031(8) 0.017(7) 0.018(8) 0.005(9)
O11 0.064(12) 0.044(10) 0.134(17) 0.063(11) -0.059(12) -0.022(9)
O12 0.30(3) 0.073(13) 0.031(9) -0.003(9) -0.011(14) 0.136(19)
O13 0.076(11) 0.069(11) 0.044(9) 0.040(8) 0.031(8) 0.058(9)
O14 0.080(13) 0.046(10) 0.094(14) 0.049(10) -0.027(10) 0.004(9)
O15 0.041(9) 0.041(9) 0.055(10) -0.009(7) -0.007(7) 0.007(7)
O16 0.066(12) 0.036(9) 0.077(12) 0.017(8) 0.032(9) 0.011(8)
O17 0.033(10) 0.19(2) 0.029(9) -0.014(11) 0.006(7) 0.019(12)
O18 0.064(13) 0.024(9) 0.24(3) 0.048(13) 0.095(16) 0.034(9)
O19 0.22(3) 0.084(14) 0.035(9) 0.024(9) 0.014(12) 0.117(17)
O20 0.060(10) 0.035(8) 0.060(10) -0.002(7) -0.008(8) 0.042(8)
O21 0.082(14) 0.034(9) 0.19(2) 0.058(12) 0.099(15) 0.043(10)
O22 0.070(13) 0.048(10) 0.133(18) 0.065(12) -0.048(12) -0.013(9)
C1 0.020(10) 0.028(11) 0.032(11) -0.007(8) 0.016(8) -0.013(8)
C2 0.062(16) 0.015(10) 0.057(15) 0.010(9) 0.031(12) 0.006(10)
C3 0.043(13) 0.024(11) 0.068(15) 0.012(10) 0.037(12) 0.005(10)
C4 0.045(12) 0.014(9) 0.038(11) 0.015(8) 0.019(9) 0.010(8)
C5 0.064(17) 0.038(13) 0.051(14) 0.018(11) 0.008(12) 0.013(12)
C6 0.068(17) 0.060(16) 0.057(15) 0.036(12) 0.019(12) 0.041(14)
C7 0.043(13) 0.032(11) 0.044(12) 0.015(9) 0.016(10) 0.028(10)
C8 0.12(2) 0.039(13) 0.024(11) 0.002(9) 0.039(14) 0.033(15)
C9 0.032(12) 0.033(12) 0.061(15) 0.012(10) 0.016(10) 0.011(10)
C11 0.056(15) 0.045(13) 0.036(12) 0.017(10) 0.003(10) 0.024(11)
C12 0.088(19) 0.032(12) 0.030(11) -0.002(9) -0.010(11) 0.038(12)
C13 0.030(12) 0.032(10) 0.035(11) 0.016(8) 0.007(8) 0.017(9)
C14 0.066(17) 0.046(14) 0.060(15) 0.037(12) -0.001(12) 0.028(13)
C15 0.021(11) 0.041(12) 0.066(15) 0.001(10) -0.010(10) 0.015(9)
C16 0.041(12) 0.033(11) 0.050(13) 0.009(9) 0.001(10) 0.023(10)
C17 0.040(13) 0.025(11) 0.067(16) 0.012(10) -0.026(11) -0.006(10)
C18 0.09(2) 0.036(13) 0.065(17) 0.025(12) -0.022(15) 0.021(14)
C10 0.058(15) 0.043(13) 0.067(15) 0.030(12) 0.032(12) 0.034(12)

loop_
_atom_type_symbol
_atom_type_description
_atom_type_scat_dispersion_real
_atom_type_scat_dispersion_imag
_atom_type_scat_source
C C 0.0033 0.0016 'International Tables Vol C Tables 4.2.6.8 and 6.1.1.4'
H H 0.0000 0.0000 'International Tables Vol C Tables 4.2.6.8 and 6.1.1.4'
N N 0.0061 0.0033 'International Tables Vol C Tables 4.2.6.8 and 6.1.1.4'
O O 0.0106 0.0060 'International Tables Vol C Tables 4.2.6.8 and 6.1.1.4'
Si Si 0.0817 0.0704 'International Tables Vol C Tables 4.2.6.8 and 6.1.1.4'
Co Co 0.3494 0.9721 'International Tables Vol C Tables 4.2.6.8 and 6.1.1.4'
Mo Mo -1.6832 0.6857 'International Tables Vol C Tables 4.2.6.8 and 6.1.1.4'

loop_
_geom_angle_atom_site_label_1
_geom_angle_atom_site_label_2
_geom_angle_atom_site_label_3
_geom_angle
_geom_angle_site_symmetry_1
_geom_angle_site_symmetry_3
O10 Mo1 O11 101.8(10) . .
O10 Mo1 O18 101.2(11) . .
O11 Mo1 O18 98.6(9) . .
O10 Mo1 O21 97.8(9) . .
O11 Mo1 O21 157.9(10) . .
O18 Mo1 O21 87.3(7) . .
O10 Mo1 O22 99.4(9) . .
O11 Mo1 O22 86.7(7) . .
O18 Mo1 O22 157.1(10) . .
O21 Mo1 O22 80.1(8) . .
O10 Mo1 O1 157.3(9) . .
O11 Mo1 O1 98.0(10) . .
O18 Mo1 O1 64.6(10) . .
O21 Mo1 O1 65.3(9) . .
O22 Mo1 O1 92.6(10) . .
O10 Mo1 O4 156.8(9) . .
O11 Mo1 O4 64.7(9) . .
O18 Mo1 O4 99.5(11) . .
O21 Mo1 O4 93.4(9) . .
O22 Mo1 O4 62.5(9) . .
O1 Mo1 O4 45.0(8) . .
O20 Mo2 O8 102.2(10) . .
O20 Mo2 O14 102.4(9) . .
O8 Mo2 O14 98.2(9) . .
O20 Mo2 O9 96.4(10) . .
O8 Mo2 O9 88.6(7) . .
O14 Mo2 O9 158.1(10) . .
O20 Mo2 O11 94.2(8) . .
O8 Mo2 O11 160.7(10) . .
O14 Mo2 O11 88.0(7) . .
O9 Mo2 O11 79.5(8) . .
O20 Mo2 O2 157.2(8) . 2_655
O8 Mo2 O2 67.7(9) . 2_655
O14 Mo2 O2 99.4(9) . 2_655
O9 Mo2 O2 63.9(9) . 2_655
O11 Mo2 O2 93.4(9) . 2_655
O20 Mo2 O4 153.0(8) . .
O8 Mo2 O4 103.1(10) . .
O14 Mo2 O4 64.8(8) . .
O9 Mo2 O4 93.4(10) . .
O11 Mo2 O4 63.0(8) . .
O2 Mo2 O4 46.6(8) 2_655 .
O6 Mo3 O22 101.0(10) . .
O6 Mo3 O12 100.3(12) . .
O22 Mo3 O12 97.3(9) . .
O6 Mo3 O19 100.9(10) . .
O22 Mo3 O19 156.1(11) . .
O12 Mo3 O19 88.0(7) . .
O6 Mo3 O14 99.8(9) . .
O22 Mo3 O14 88.6(7) . .
O12 Mo3 O14 157.5(10) . .
O19 Mo3 O14 78.4(8) . .
O6 Mo3 O3 156.4(9) . .
O22 Mo3 O3 100.5(10) . .
O12 Mo3 O3 67.4(10) . .
O19 Mo3 O3 60.1(9) . .
O14 Mo3 O3 90.2(8) . .
O6 Mo3 O4 156.4(9) . .
O22 Mo3 O4 65.2(9) . .
O12 Mo3 O4 100.4(11) . .
O19 Mo3 O4 91.0(10) . .
O14 Mo3 O4 62.5(8) . .
O3 Mo3 O4 45.8(8) . .
O13 Mo4 O21 101.5(9) . .
O13 Mo4 O17 101.7(11) . .
O21 Mo4 O17 98.5(10) . .
O13 Mo4 O7 98.8(9) . .
O21 Mo4 O7 89.3(7) . .
O17 Mo4 O7 156.0(10) . .
O13 Mo4 O8 96.5(8) . 2_655
O21 Mo4 O8 160.2(9) . 2_655
O17 Mo4 O8 85.7(8) . 2_655
O7 Mo4 O8 79.8(8) . 2_655
O13 Mo4 O2 154.4(8) . .
O21 Mo4 O2 102.0(10) . .
O17 Mo4 O2 64.8(9) . .
O7 Mo4 O2 91.5(10) . .
O8 Mo4 O2 62.3(8) 2_655 .
O13 Mo4 O1 156.7(9) . .
O21 Mo4 O1 66.0(9) . .
O17 Mo4 O1 99.7(11) . .
O7 Mo4 O1 62.8(9) . .
O8 Mo4 O1 94.2(9) 2_655 .
O2 Mo4 O1 47.0(8) . .
O16 Mo5 O5 101.1(11) . .
O16 Mo5 O9 102.8(10) . 2_655
O5 Mo5 O9 98.4(9) . 2_655
O16 Mo5 O17 97.5(10) . .
O5 Mo5 O17 158.7(11) . .
O9 Mo5 O17 87.4(7) 2_655 .
O16 Mo5 O12 96.2(10) . .
O5 Mo5 O12 88.0(8) . .
O9 Mo5 O12 158.3(11) 2_655 .
O17 Mo5 O12 79.8(9) . .
O16 Mo5 O2 155.1(9) . .
O5 Mo5 O2 101.4(10) . .
O9 Mo5 O2 63.4(9) 2_655 .
O17 Mo5 O2 62.9(9) . .
O12 Mo5 O2 95.1(10) . .
O16 Mo5 O3 154.2(8) . .
O5 Mo5 O3 65.1(9) . .
O9 Mo5 O3 100.9(10) 2_655 .
O17 Mo5 O3 93.8(10) . .
O12 Mo5 O3 63.0(8) . .
O2 Mo5 O3 49.0(8) . .
O15 Mo6 O19 103.3(10) . .
O15 Mo6 O7 104.6(10) . 2_655
O19 Mo6 O7 98.9(9) . 2_655
O15 Mo6 O18 96.4(9) . 2_655
O19 Mo6 O18 157.1(11) . 2_655
O7 Mo6 O18 87.1(7) 2_655 2_655
O15 Mo6 O5 94.7(10) . .
O19 Mo6 O5 85.8(7) . .
O7 Mo6 O5 158.4(10) 2_655 .
O18 Mo6 O5 81.1(8) 2_655 .
O15 Mo6 O3 153.5(8) . .
O19 Mo6 O3 61.8(9) . .
O7 Mo6 O3 99.6(10) 2_655 .
O18 Mo6 O3 95.5(10) 2_655 .
O5 Mo6 O3 63.8(9) . .
O15 Mo6 O1 156.3(8) . 2_655
O19 Mo6 O1 99.6(11) . 2_655
O7 Mo6 O1 65.6(9) 2_655 2_655
O18 Mo6 O1 62.6(9) 2_655 2_655
O5 Mo6 O1 92.8(10) . 2_655
O3 Mo6 O1 47.4(8) . 2_655
O1W Co1 N6 88.4(7) . .
O1W Co1 O2W 86.0(7) . .
N6 Co1 O2W 96.7(7) . .
O1W Co1 N1 171.9(6) . .
N6 Co1 N1 99.7(6) . .
O2W Co1 N1 93.1(6) . .
O1W Co1 N7 89.4(7) . .
N6 Co1 N7 92.1(7) . .
O2W Co1 N7 170.0(6) . .
N1 Co1 N7 90.2(6) . .
O1W Co1 O20 83.7(6) . .
N6 Co1 O20 172.1(7) . .
O2W Co1 O20 82.4(6) . .
N1 Co1 O20 88.2(6) . .
N7 Co1 O20 88.2(6) . .
O4 Si1 O4 180.0(19) 2_655 .
O4 Si1 O1 69.1(12) 2_655 2_655
O4 Si1 O1 110.9(12) . 2_655
O4 Si1 O1 110.9(12) 2_655 .
O4 Si1 O1 69.1(12) . .
O1 Si1 O1 180.0(19) 2_655 .
O4 Si1 O2 110.0(11) 2_655 2_655
O4 Si1 O2 70.0(11) . 2_655
O1 Si1 O2 72.5(12) 2_655 2_655
O1 Si1 O2 107.5(12) . 2_655
O4 Si1 O2 70.0(11) 2_655 .
O4 Si1 O2 110.0(11) . .
O1 Si1 O2 107.5(12) 2_655 .
O1 Si1 O2 72.5(12) . .
O2 Si1 O2 180(2) 2_655 .
O4 Si1 O3 68.3(11) 2_655 2_655
O4 Si1 O3 111.7(11) . 2_655
O1 Si1 O3 109.8(12) 2_655 2_655
O1 Si1 O3 70.2(12) . 2_655
O2 Si1 O3 73.3(11) 2_655 2_655
O2 Si1 O3 106.7(11) . 2_655
O4 Si1 O3 111.7(11) 2_655 .
O4 Si1 O3 68.3(11) . .
O1 Si1 O3 70.2(12) 2_655 .
O1 Si1 O3 109.8(12) . .
O2 Si1 O3 106.7(11) 2_655 .
O2 Si1 O3 73.3(11) . .
O3 Si1 O3 180.0(19) 2_655 .
C1 N1 C2 102.1(16) . .
C1 N1 Co1 128.1(13) . .
C2 N1 Co1 129.5(13) . .
C1 N2 N3 107.8(16) . .
C1 N2 C3 127.8(18) . .
N3 N2 C3 124.4(18) . .
C2 N3 N2 102.3(18) . .
C11 N4 N5 110.9(17) . .
C11 N4 C10 128(2) . 2_566
N5 N4 C10 121.3(19) . 2_566
C12 N5 N4 100.3(17) . .
C11 N6 C12 101.8(17) . .
C11 N6 Co1 128.9(15) . .
C12 N6 Co1 128.1(14) . .
C14 N7 C13 102.6(16) . .
C14 N7 Co1 127.2(13) . .
C13 N7 Co1 128.1(13) . .
C14 N8 N9 100.9(16) . .
C13 N9 N8 109.0(15) . .
C13 N9 C15 131.3(17) . .
N8 N9 C15 119.4(17) . .
Si1 O1 Mo1 123.5(14) . .
Si1 O1 Mo6 121.6(13) . 2_655
Mo1 O1 Mo6 96.5(10) . 2_655
Si1 O1 Mo4 120.2(14) . .
Mo1 O1 Mo4 94.0(8) . .
Mo6 O1 Mo4 93.9(9) 2_655 .
Si1 O2 Mo2 122.5(12) . 2_655
Si1 O2 Mo5 119.6(12) . .
Mo2 O2 Mo5 96.8(8) 2_655 .
Si1 O2 Mo4 119.7(12) . .
Mo2 O2 Mo4 96.9(8) 2_655 .
Mo5 O2 Mo4 95.5(8) . .
Si1 O3 Mo3 122.6(11) . .
Si1 O3 Mo6 120.4(12) . .
Mo3 O3 Mo6 98.1(8) . .
Si1 O3 Mo5 117.6(12) . .
Mo3 O3 Mo5 96.3(8) . .
Mo6 O3 Mo5 96.1(8) . .
Si1 O4 Mo2 120.5(12) . .
Si1 O4 Mo1 122.1(12) . .
Mo2 O4 Mo1 95.1(8) . .
Si1 O4 Mo3 122.7(13) . .
Mo2 O4 Mo3 94.8(8) . .
Mo1 O4 Mo3 94.7(8) . .
Mo5 O5 Mo6 135.0(13) . .
Mo6 O7 Mo4 137.5(12) 2_655 .
Mo2 O8 Mo4 133.2(13) . 2_655
Mo5 O9 Mo2 135.7(13) 2_655 .
Mo1 O11 Mo2 137.1(12) . .
Mo3 O12 Mo5 133.1(14) . .
Mo2 O14 Mo3 137.4(11) . .
Mo4 O17 Mo5 136.8(14) . .
Mo1 O18 Mo6 136.1(14) . 2_655
Mo6 O19 Mo3 139.8(14) . .
Mo2 O20 Co1 159.7(8) . .
Mo4 O21 Mo1 134.5(12) . .
Mo3 O22 Mo1 137.3(12) . .
N1 C1 N2 111.1(16) . .
N1 C1 H1A 124.4 . .
N2 C1 H1A 124.4 . .
N3 C2 N1 116.4(18) . .
N3 C2 H2A 121.8 . .
N1 C2 H2A 121.8 . .
N2 C3 C4 111.5(16) . .
N2 C3 H3A 109.3 . .
C4 C3 H3A 109.3 . .
N2 C3 H3B 109.3 . .
C4 C3 H3B 109.3 . .
H3A C3 H3B 108.0 . .
C9 C4 C5 117.4(19) . .
C9 C4 C3 125(2) . .
C5 C4 C3 118.0(19) . .
C4 C5 C6 120(2) . .
C4 C5 H5A 120.1 . .
C6 C5 H5A 120.1 . .
C7 C6 C5 119(2) . .
C7 C6 H6A 120.5 . .
C5 C6 H6A 120.5 . .
C6 C7 C8 118(2) . .
C6 C7 C10 118(2) . .
C8 C7 C10 123(2) . .
C9 C8 C7 121(2) . .
C9 C8 H8A 119.3 . .
C7 C8 H8A 119.3 . .
C8 C9 C4 124(2) . .
C8 C9 H9A 118.1 . .
C4 C9 H9A 118.1 . .
N6 C11 N4 110.7(19) . .
N6 C11 H11A 124.7 . .
N4 C11 H11A 124.7 . .
N5 C12 N6 116.1(19) . .
N5 C12 H12A 122.0 . .
N6 C12 H12A 122.0 . .
N9 C13 N7 112.1(17) . .
N9 C13 H13A 124.0 . .
N7 C13 H13A 124.0 . .
N7 C14 N8 115.5(18) . .
N7 C14 H14A 122.3 . .
N8 C14 H14A 122.3 . .
N9 C15 C16 113.2(17) . .
N9 C15 H15A 108.9 . .
C16 C15 H15A 108.9 . .
N9 C15 H15B 108.9 . .
C16 C15 H15B 108.9 . .
H15A C15 H15B 107.8 . .
C17 C16 C18 121(2) . .
C17 C16 C15 119.3(19) . .
C18 C16 C15 119.1(19) . .
C16 C17 C18 121(2) . 2_766
C16 C17 H17A 119.3 . .
C18 C17 H17A 119.3 2_766 .
C16 C18 C17 117(2) . 2_766
C16 C18 H18A 121.5 . .
C17 C18 H18A 121.5 2_766 .
N4 C10 C7 113.6(17) 2_566 .
N4 C10 H10A 108.9 2_566 .
C7 C10 H10A 108.9 . .
N4 C10 H10B 108.9 2_566 .
C7 C10 H10B 108.9 . .
H10A C10 H10B 107.7 . .

loop_
_geom_bond_atom_site_label_1
_geom_bond_atom_site_label_2
_geom_bond_distance
_geom_bond_site_symmetry_2
Mo1 O10 1.645(14) .
Mo1 O11 1.824(15) .
Mo1 O18 1.838(17) .
Mo1 O21 1.997(15) .
Mo1 O22 2.015(17) .
Mo1 O1 2.36(3) .
Mo1 O4 2.41(2) .
Mo2 O20 1.701(12) .
Mo2 O8 1.801(17) .
Mo2 O14 1.808(17) .
Mo2 O9 1.955(19) .
Mo2 O11 1.982(16) .
Mo2 O2 2.31(2) 2_655
Mo2 O4 2.40(2) .
Mo3 O6 1.624(15) .
Mo3 O22 1.786(17) .
Mo3 O12 1.823(15) .
Mo3 O19 1.964(17) .
Mo3 O14 1.989(15) .
Mo3 O3 2.33(2) .
Mo3 O4 2.41(2) .
Mo4 O13 1.665(13) .
Mo4 O21 1.811(17) .
Mo4 O17 1.822(18) .
Mo4 O7 1.953(17) .
Mo4 O8 2.050(19) 2_655
Mo4 O2 2.41(2) .
Mo4 O1 2.44(2) .
Mo5 O16 1.686(15) .
Mo5 O5 1.800(19) .
Mo5 O9 1.846(18) 2_655
Mo5 O17 2.006(18) .
Mo5 O12 2.03(2) .
Mo5 O2 2.40(2) .
Mo5 O3 2.41(2) .
Mo6 O15 1.676(14) .
Mo6 O19 1.792(18) .
Mo6 O7 1.823(18) 2_655
Mo6 O18 1.976(18) 2_655
Mo6 O5 2.023(17) .
Mo6 O3 2.34(2) .
Mo6 O1 2.38(3) 2_655
Co1 O1W 2.098(16) .
Co1 N6 2.102(16) .
Co1 O2W 2.120(16) .
Co1 N1 2.129(17) .
Co1 N7 2.143(16) .
Co1 O20 2.189(13) .
Si1 O4 1.60(2) 2_655
Si1 O4 1.60(2) .
Si1 O1 1.62(2) 2_655
Si1 O1 1.62(2) .
Si1 O2 1.65(2) 2_655
Si1 O2 1.65(2) .
Si1 O3 1.68(2) 2_655
Si1 O3 1.68(2) .
N1 C1 1.31(2) .
N1 C2 1.36(3) .
N2 C1 1.34(3) .
N2 N3 1.40(2) .
N2 C3 1.44(3) .
N3 C2 1.28(3) .
N4 C11 1.33(3) .
N4 N5 1.35(3) .
N4 C10 1.47(3) 2_566
N5 C12 1.33(3) .
N6 C11 1.31(3) .
N6 C12 1.35(3) .
N7 C14 1.30(3) .
N7 C13 1.32(2) .
N8 C14 1.32(3) .
N8 N9 1.38(2) .
N9 C13 1.28(2) .
N9 C15 1.46(2) .
O1 Mo6 2.38(3) 2_655
O2 Mo2 2.31(2) 2_655
O7 Mo6 1.823(18) 2_655
O8 Mo4 2.050(19) 2_655
O9 Mo5 1.846(18) 2_655
O18 Mo6 1.976(18) 2_655
C1 H1A 0.9300 .
C2 H2A 0.9300 .
C3 C4 1.50(3) .
C3 H3A 0.9700 .
C3 H3B 0.9700 .
C4 C9 1.37(3) .
C4 C5 1.42(3) .
C5 C6 1.44(3) .
C5 H5A 0.9300 .
C6 C7 1.39(3) .
C6 H6A 0.9300 .
C7 C8 1.42(4) .
C7 C10 1.49(3) .
C8 C9 1.31(3) .
C8 H8A 0.9300 .
C9 H9A 0.9300 .
C11 H11A 0.9300 .
C12 H12A 0.9300 .
C13 H13A 0.9300 .
C14 H14A 0.9300 .
C15 C16 1.53(3) .
C15 H15A 0.9700 .
C15 H15B 0.9700 .
C16 C17 1.34(3) .
C16 C18 1.41(3) .
C17 C18 1.42(3) 2_766
C17 H17A 0.9300 .
C18 C17 1.42(3) 2_766
C18 H18A 0.9300 .
C10 N4 1.47(3) 2_566
C10 H10A 0.9700 .
C10 H10B 0.9700 .
